data_2229529
loop_
_publ_author_name
'Qin, Jin-Lai'

_publ_section_title
;
 4,4'-Bipyridine--5-fluoroisophthalic acid (1/1)
;
_journal_coeditor_code VM2069
_journal_issue 3
_journal_name_full 'Acta Crystallographica Section E'
_journal_page_first o589
_journal_paper_doi 10.1107/S1600536811004016
_journal_volume 67
_journal_year 2011
_chemical_formula_iupac 'C8 H5 F O4, C10 H8 N2'
_chemical_formula_moiety 'C8 H5 F O4, C10 H8 N2'
_chemical_formula_sum 'C18 H13 F N2 O4'
_chemical_formula_weight 340.30
_chemical_name_common '4,4'-Bipyridine--5-fluoroisophthalic acid (1/1)'
_chemical_name_systematic
;
4,4'-Bipyridine--5-fluorobenzene-1,3-dicarboxylic acid (1/1)
;
_space_group_IT_number 14
_symmetry_cell_setting monoclinic
_symmetry_space_group_name_Hall '-P 2yn'
_symmetry_space_group_name_H-M 'P 1 21/n 1'
_atom_sites_solution_hydrogens geom
_atom_sites_solution_primary direct
_atom_sites_solution_secondary difmap
_audit_creation_method SHELXL-97
_cell_angle_alpha 90.00
_cell_angle_beta 106.781(2)
_cell_angle_gamma 90.00
_cell_formula_units_Z 4
_cell_length_a 7.1711(13)
_cell_length_b 20.106(4)
_cell_length_c 11.272(2)
_cell_measurement_reflns_used 2260
_cell_measurement_temperature 296(2)
_cell_measurement_theta_max 21.79
_cell_measurement_theta_min 2.14
_cell_volume 1556.0(5)
_computing_cell_refinement 'APEX2 and SAINT (Bruker, 2007)'
_computing_data_collection 'APEX2 (Bruker, 2007)'
_computing_data_reduction 'SAINT (Bruker, 2007)'
_computing_molecular_graphics 'SHELXTL (Sheldrick, 2008) and DIAMOND (Brandenburg, 2005)'
_computing_publication_material 'SHELXTL (Sheldrick, 2008)'
_computing_structure_refinement 'SHELXTL (Sheldrick, 2008)'
_computing_structure_solution 'SHELXTL (Sheldrick, 2008)'
_diffrn_ambient_temperature 296(2)
_diffrn_measured_fraction_theta_full 0.997
_diffrn_measured_fraction_theta_max 0.997
_diffrn_measurement_device_type 'Bruker APEXII CCD area-detector'
_diffrn_measurement_method '\f and \w'
_diffrn_radiation_monochromator graphite
_diffrn_radiation_source 'fine-focus sealed tube'
_diffrn_radiation_type MoK\a
_diffrn_radiation_wavelength 0.71073
_diffrn_reflns_av_R_equivalents 0.0415
_diffrn_reflns_av_sigmaI/netI 0.0361
_diffrn_reflns_limit_h_max 8
_diffrn_reflns_limit_h_min -8
_diffrn_reflns_limit_k_max 22
_diffrn_reflns_limit_k_min -23
_diffrn_reflns_limit_l_max 13
_diffrn_reflns_limit_l_min -13
_diffrn_reflns_number 11109
_diffrn_reflns_theta_full 25.00
_diffrn_reflns_theta_max 25.00
_diffrn_reflns_theta_min 2.03
_exptl_absorpt_coefficient_mu 0.112
_exptl_absorpt_correction_T_max 0.9672
_exptl_absorpt_correction_T_min 0.9629
_exptl_absorpt_correction_type multi-scan
_exptl_absorpt_process_details '(SADABS; Sheldrick, 2003)'
_exptl_crystal_colour colorless
_exptl_crystal_density_diffrn 1.453
_exptl_crystal_density_method 'not measured'
_exptl_crystal_description block
_exptl_crystal_F_000 704
_exptl_crystal_size_max 0.34
_exptl_crystal_size_mid 0.32
_exptl_crystal_size_min 0.32
_refine_diff_density_max 0.718
_refine_diff_density_min -0.327
_refine_ls_extinction_method none
_refine_ls_goodness_of_fit_ref 1.088
_refine_ls_hydrogen_treatment constr
_refine_ls_matrix_type full
_refine_ls_number_parameters 228
_refine_ls_number_reflns 2742
_refine_ls_number_restraints 1
_refine_ls_restrained_S_all 1.089
_refine_ls_R_factor_all 0.0832
_refine_ls_R_factor_gt 0.0588
_refine_ls_shift/su_max 0.000
_refine_ls_shift/su_mean 0.000
_refine_ls_structure_factor_coef Fsqd
_refine_ls_weighting_details 'calc w=1/[\s^2^(Fo^2^)+(0.0670P)^2^+1.0970P] where P=(Fo^2^+2Fc^2^)/3'
_refine_ls_weighting_scheme calc
_refine_ls_wR_factor_gt 0.1462
_refine_ls_wR_factor_ref 0.1656
_reflns_number_gt 1956
_reflns_number_total 2742
_reflns_threshold_expression I>2\s(I)
_cod_data_source_file vm2069.cif
_cod_data_source_block I
_cod_original_sg_symbol_H-M 'P 21/n'
_cod_database_code 2229529
_cod_database_fobs_code 2229529

loop_
_symmetry_equiv_pos_as_xyz
'x, y, z'
'-x+1/2, y+1/2, -z+1/2'
'-x, -y, -z'
'x-1/2, -y-1/2, z-1/2'

loop_
_atom_site_type_symbol
_atom_site_label
_atom_site_fract_x
_atom_site_fract_y
_atom_site_fract_z
_atom_site_U_iso_or_equiv
_atom_site_adp_type
_atom_site_calc_flag
_atom_site_refinement_flags
_atom_site_occupancy
_atom_site_disorder_assembly
_atom_site_disorder_group
C C1 0.2245(5) 0.3051(2) -0.1085(3) 0.0680(10) Uani d . 1 . .
H H1 0.2529 0.2771 -0.1667 0.082 Uiso calc R 1 . .
C C2 0.2595(5) 0.28299(18) 0.0108(3) 0.0578(9) Uani d . 1 . .
H H2 0.3103 0.2406 0.0319 0.069 Uiso calc R 1 . .
C C3 0.2198(4) 0.32356(15) 0.1013(3) 0.0463(7) Uani d . 1 . .
C C4 0.1530(5) 0.38653(18) 0.0671(3) 0.0618(9) Uani d . 1 . .
H H4 0.1293 0.4163 0.1242 0.074 Uiso calc R 1 . .
C C5 0.1208(5) 0.40493(18) -0.0617(4) 0.0681(9) Uani d U 1 . .
H H5 0.0760 0.4475 -0.0870 0.082 Uiso calc R 1 . .
C C6 0.2374(4) 0.29661(14) 0.2275(2) 0.0390(6) Uani d . 1 . .
C C7 0.2065(4) 0.22960(14) 0.2432(3) 0.0472(7) Uani d . 1 . .
H H7 0.1809 0.2009 0.1758 0.057 Uiso calc R 1 . .
C C8 0.2138(5) 0.20553(15) 0.3592(3) 0.0484(7) Uani d . 1 . .
H H8 0.1927 0.1603 0.3672 0.058 Uiso calc R 1 . .
C C9 0.2766(5) 0.33605(15) 0.3328(3) 0.0512(8) Uani d . 1 . .
H H9 0.2999 0.3813 0.3279 0.061 Uiso calc R 1 . .
C C10 0.2807(5) 0.30759(15) 0.4452(3) 0.0522(8) Uani d . 1 . .
H H10 0.3070 0.3350 0.5146 0.063 Uiso calc R 1 . .
C C11 0.1900(4) 0.11407(14) 0.6366(3) 0.0420(7) Uani d . 1 . .
C C12 0.1879(4) 0.07233(13) 0.7462(2) 0.0374(6) Uani d . 1 . .
C C13 0.2825(4) 0.09158(14) 0.8674(2) 0.0401(7) Uani d . 1 . .
H H13 0.3453 0.1325 0.8829 0.048 Uiso calc R 1 . .
C C14 0.2827(4) 0.04932(14) 0.9653(2) 0.0431(7) Uani d . 1 . .
C C15 0.1878(5) -0.01089(15) 0.9423(3) 0.0498(8) Uani d . 1 . .
H H15 0.1868 -0.0393 1.0072 0.060 Uiso calc R 1 . .
C C16 0.0951(5) -0.02820(14) 0.8225(3) 0.0482(7) Uani d . 1 . .
C C17 0.0933(4) 0.01109(14) 0.7225(3) 0.0424(7) Uani d . 1 . .
H H17 0.0313 -0.0027 0.6420 0.051 Uiso calc R 1 . .
C C18 0.3876(5) 0.06363(18) 1.0980(3) 0.0558(9) Uani d . 1 . .
F F1 0.0045(3) -0.08851(9) 0.80111(18) 0.0751(7) Uani d . 1 . .
N N1 0.1528(4) 0.36369(18) -0.1434(3) 0.0707(8) Uani d U 1 . .
N N2 0.2493(4) 0.24332(12) 0.4599(2) 0.0453(6) Uani d . 1 . .
O O1 0.2483(3) 0.17584(10) 0.66511(18) 0.0521(6) Uani d . 1 . .
H H1A 0.2473 0.1961 0.6018 0.078 Uiso calc R 1 . .
O O2 0.1424(4) 0.09213(11) 0.53240(18) 0.0615(7) Uani d . 1 . .
O O3 0.4816(4) 0.12082(13) 1.11386(19) 0.0662(7) Uani d . 1 . .
H H3 0.5535 0.1231 1.1850 0.099 Uiso calc R 1 . .
O O4 0.3880(4) 0.02582(13) 1.1812(2) 0.0745(8) Uani d . 1 . .

loop_
_atom_site_aniso_label
_atom_site_aniso_U_11
_atom_site_aniso_U_22
_atom_site_aniso_U_33
_atom_site_aniso_U_12
_atom_site_aniso_U_13
_atom_site_aniso_U_23
C1 0.065(2) 0.091(3) 0.046(2) -0.003(2) 0.0142(17) 0.0128(19)
C2 0.061(2) 0.075(2) 0.0364(17) -0.0063(17) 0.0124(15) 0.0050(16)
C3 0.0388(15) 0.0540(18) 0.0413(17) -0.0042(13) 0.0037(13) 0.0110(14)
C4 0.062(2) 0.060(2) 0.061(2) 0.0019(16) 0.0123(17) 0.0205(17)
C5 0.068(2) 0.052(2) 0.078(2) 0.0076(17) 0.0099(19) 0.0185(15)
C6 0.0388(15) 0.0420(16) 0.0348(15) -0.0001(12) 0.0081(12) 0.0051(12)
C7 0.0608(19) 0.0430(17) 0.0358(16) -0.0047(14) 0.0110(14) -0.0032(13)
C8 0.0643(19) 0.0401(17) 0.0395(17) -0.0050(14) 0.0130(14) 0.0029(13)
C9 0.072(2) 0.0363(16) 0.0461(18) -0.0036(15) 0.0182(16) 0.0005(13)
C10 0.074(2) 0.0449(18) 0.0371(17) -0.0070(15) 0.0158(15) -0.0064(13)
C11 0.0455(16) 0.0424(17) 0.0364(16) -0.0014(13) 0.0090(13) -0.0012(13)
C12 0.0407(15) 0.0392(15) 0.0317(14) 0.0026(12) 0.0095(12) 0.0003(11)
C13 0.0442(16) 0.0368(15) 0.0377(15) 0.0009(12) 0.0092(12) -0.0053(12)
C14 0.0488(16) 0.0508(18) 0.0285(14) 0.0109(13) 0.0091(12) 0.0004(12)
C15 0.067(2) 0.0463(18) 0.0365(16) 0.0066(15) 0.0154(15) 0.0074(13)
C16 0.0629(19) 0.0372(16) 0.0444(17) -0.0057(14) 0.0156(15) 0.0032(13)
C17 0.0491(17) 0.0424(16) 0.0325(15) -0.0023(13) 0.0066(13) -0.0017(12)
C18 0.059(2) 0.067(2) 0.0395(18) 0.0141(17) 0.0113(15) -0.0101(17)
F1 0.1104(17) 0.0482(11) 0.0623(12) -0.0268(11) 0.0179(11) 0.0032(9)
N1 0.0663(19) 0.091(2) 0.0517(18) -0.0038(17) 0.0114(14) 0.0132(14)
N2 0.0574(15) 0.0436(14) 0.0347(13) -0.0042(11) 0.0131(11) 0.0021(11)
O1 0.0731(14) 0.0454(12) 0.0361(11) -0.0108(10) 0.0129(10) 0.0004(9)
O2 0.0936(18) 0.0562(14) 0.0324(12) -0.0184(12) 0.0147(11) -0.0025(10)
O3 0.0738(16) 0.0816(18) 0.0352(12) 0.0014(13) 0.0030(11) -0.0124(11)
O4 0.101(2) 0.0853(18) 0.0302(12) 0.0180(15) 0.0084(12) 0.0083(12)

loop_
_atom_type_symbol
_atom_type_description
_atom_type_scat_dispersion_real
_atom_type_scat_dispersion_imag
_atom_type_scat_source
C C 0.0033 0.0016 'International Tables Vol C Tables 4.2.6.8 and 6.1.1.4'
H H 0.0000 0.0000 'International Tables Vol C Tables 4.2.6.8 and 6.1.1.4'
N N 0.0061 0.0033 'International Tables Vol C Tables 4.2.6.8 and 6.1.1.4'
O O 0.0106 0.0060 'International Tables Vol C Tables 4.2.6.8 and 6.1.1.4'
F F 0.0171 0.0103 'International Tables Vol C Tables 4.2.6.8 and 6.1.1.4'

loop_
_geom_angle_atom_site_label_1
_geom_angle_atom_site_label_2
_geom_angle_atom_site_label_3
_geom_angle_site_symmetry_1
_geom_angle_site_symmetry_3
_geom_angle
_geom_angle_publ_flag
N1 C1 C2 . . 122.4(4) ?
N1 C1 H1 . . 118.8 ?
C2 C1 H1 . . 118.8 ?
C1 C2 C3 . . 120.6(4) ?
C1 C2 H2 . . 119.7 ?
C3 C2 H2 . . 119.7 ?
C4 C3 C2 . . 117.6(3) ?
C4 C3 C6 . . 122.0(3) ?
C2 C3 C6 . . 120.3(3) ?
C3 C4 C5 . . 117.3(3) ?
C3 C4 H4 . . 121.3 ?
C5 C4 H4 . . 121.3 ?
N1 C5 C4 . . 122.3(3) ?
N1 C5 H5 . . 118.9 ?
C4 C5 H5 . . 118.9 ?
C7 C6 C9 . . 116.6(2) ?
C7 C6 C3 . . 120.1(3) ?
C9 C6 C3 . . 123.3(3) ?
C8 C7 C6 . . 119.9(3) ?
C8 C7 H7 . . 120.1 ?
C6 C7 H7 . . 120.1 ?
N2 C8 C7 . . 123.7(3) ?
N2 C8 H8 . . 118.2 ?
C7 C8 H8 . . 118.2 ?
C10 C9 C6 . . 119.5(3) ?
C10 C9 H9 . . 120.2 ?
C6 C9 H9 . . 120.2 ?
N2 C10 C9 . . 123.8(3) ?
N2 C10 H10 . . 118.1 ?
C9 C10 H10 . . 118.1 ?
O2 C11 O1 . . 124.1(3) ?
O2 C11 C12 . . 122.0(3) ?
O1 C11 C12 . . 113.9(2) ?
C13 C12 C17 . . 120.4(2) ?
C13 C12 C11 . . 122.4(2) ?
C17 C12 C11 . . 117.2(2) ?
C14 C13 C12 . . 119.7(3) ?
C14 C13 H13 . . 120.1 ?
C12 C13 H13 . . 120.1 ?
C15 C14 C13 . . 120.0(3) ?
C15 C14 C18 . . 115.9(3) ?
C13 C14 C18 . . 124.1(3) ?
C16 C15 C14 . . 118.9(3) ?
C16 C15 H15 . . 120.6 ?
C14 C15 H15 . . 120.6 ?
F1 C16 C15 . . 118.2(3) ?
F1 C16 C17 . . 118.4(3) ?
C15 C16 C17 . . 123.4(3) ?
C16 C17 C12 . . 117.5(3) ?
C16 C17 H17 . . 121.2 ?
C12 C17 H17 . . 121.2 ?
O4 C18 O3 . . 123.9(3) ?
O4 C18 C14 . . 122.9(3) ?
O3 C18 C14 . . 113.2(3) ?
C1 N1 C5 . . 119.7(3) ?
C8 N2 C10 . . 116.5(2) ?
C11 O1 H1A . . 109.5 ?
C18 O3 H3 . . 109.5 ?

loop_
_geom_bond_atom_site_label_1
_geom_bond_atom_site_label_2
_geom_bond_site_symmetry_2
_geom_bond_distance
_geom_bond_publ_flag
C1 N1 . 1.301(5) ?
C1 C2 . 1.368(4) ?
C1 H1 . 0.9300 ?
C2 C3 . 1.398(4) ?
C2 H2 . 0.9300 ?
C3 C4 . 1.369(4) ?
C3 C6 . 1.493(4) ?
C4 C5 . 1.451(5) ?
C4 H4 . 0.9300 ?
C5 N1 . 1.308(5) ?
C5 H5 . 0.9300 ?
C6 C7 . 1.385(4) ?
C6 C9 . 1.387(4) ?
C7 C8 . 1.381(4) ?
C7 H7 . 0.9300 ?
C8 N2 . 1.328(4) ?
C8 H8 . 0.9300 ?
C9 C10 . 1.382(4) ?
C9 H9 . 0.9300 ?
C10 N2 . 1.330(4) ?
C10 H10 . 0.9300 ?
C11 O2 . 1.208(3) ?
C11 O1 . 1.320(3) ?
C11 C12 . 1.497(4) ?
C12 C13 . 1.393(4) ?
C12 C17 . 1.394(4) ?
C13 C14 . 1.392(4) ?
C13 H13 . 0.9300 ?
C14 C15 . 1.376(4) ?
C14 C18 . 1.496(4) ?
C15 C16 . 1.367(4) ?
C15 H15 . 0.9300 ?
C16 F1 . 1.364(3) ?
C16 C17 . 1.373(4) ?
C17 H17 . 0.9300 ?
C18 O4 . 1.207(4) ?
C18 O3 . 1.319(4) ?
O1 H1A . 0.8200 ?
O3 H3 . 0.8200 ?

loop_
_geom_hbond_atom_site_label_D
_geom_hbond_atom_site_label_H
_geom_hbond_atom_site_label_A
_geom_hbond_site_symmetry_A
_geom_hbond_distance_DH
_geom_hbond_distance_HA
_geom_hbond_distance_DA
_geom_hbond_angle_DHA
_geom_hbond_publ_flag
O1 H1A N2 . 0.82 1.86 2.684(3) 179 yes
O3 H3 N1 4_667 0.82 1.88 2.674(4) 164 yes
C8 H8 O2 . 0.93 2.42 3.138(4) 134 yes
C8 H8 F1 3_556 0.93 2.48 3.101(4) 125 yes

loop_
_geom_torsion_atom_site_label_1
_geom_torsion_atom_site_label_2
_geom_torsion_atom_site_label_3
_geom_torsion_atom_site_label_4
_geom_torsion_site_symmetry_1
_geom_torsion_site_symmetry_2
_geom_torsion_site_symmetry_3
_geom_torsion_site_symmetry_4
_geom_torsion
_geom_torsion_publ_flag
N1 C1 C2 C3 . . . . -0.3(5) ?
C1 C2 C3 C4 . . . . -2.7(5) ?
C1 C2 C3 C6 . . . . 173.2(3) ?
C2 C3 C4 C5 . . . . 2.7(5) ?
C6 C3 C4 C5 . . . . -173.2(3) ?
C3 C4 C5 N1 . . . . 0.2(5) ?
C4 C3 C6 C7 . . . . 146.8(3) ?
C2 C3 C6 C7 . . . . -29.0(4) ?
C4 C3 C6 C9 . . . . -30.5(4) ?
C2 C3 C6 C9 . . . . 153.8(3) ?
C9 C6 C7 C8 . . . . 0.6(4) ?
C3 C6 C7 C8 . . . . -176.9(3) ?
C6 C7 C8 N2 . . . . 0.1(5) ?
C7 C6 C9 C10 . . . . -0.7(4) ?
C3 C6 C9 C10 . . . . 176.7(3) ?
C6 C9 C10 N2 . . . . 0.1(5) ?
O2 C11 C12 C13 . . . . 165.0(3) ?
O1 C11 C12 C13 . . . . -14.8(4) ?
O2 C11 C12 C17 . . . . -12.3(4) ?
O1 C11 C12 C17 . . . . 167.9(2) ?
C17 C12 C13 C14 . . . . 0.1(4) ?
C11 C12 C13 C14 . . . . -177.2(2) ?
C12 C13 C14 C15 . . . . -0.7(4) ?
C12 C13 C14 C18 . . . . 176.9(3) ?
C13 C14 C15 C16 . . . . 0.3(4) ?
C18 C14 C15 C16 . . . . -177.6(3) ?
C14 C15 C16 F1 . . . . 178.9(3) ?
C14 C15 C16 C17 . . . . 0.9(5) ?
F1 C16 C17 C12 . . . . -179.6(3) ?
C15 C16 C17 C12 . . . . -1.5(5) ?
C13 C12 C17 C16 . . . . 1.0(4) ?
C11 C12 C17 C16 . . . . 178.4(3) ?
C15 C14 C18 O4 . . . . -1.2(4) ?
C13 C14 C18 O4 . . . . -179.0(3) ?
C15 C14 C18 O3 . . . . 177.7(3) ?
C13 C14 C18 O3 . . . . -0.1(4) ?
C2 C1 N1 C5 . . . . 3.4(5) ?
C4 C5 N1 C1 . . . . -3.3(5) ?
C7 C8 N2 C10 . . . . -0.7(5) ?
C9 C10 N2 C8 . . . . 0.6(5) ?

loop_
_cod_related_entry_id
_cod_related_entry_database
_cod_related_entry_code
1 ChemSpider 30656555
